data_7009810
loop_
_publ_author_name
'Durran, Sean E.'
'Smith, Martin B.'
'Slawin, Alexandra M. Z.'
'Steed, Jonathan W.'

_publ_section_title
;
 The synthesis and co-ordination chemistry of new functionalised
 pyridylphosphines derived from Ph2PCH2OH&#x200A;&#x2020;
;
_journal_issue 16
_journal_name_full 'Journal of the Chemical Society, Dalton Transactions'
_journal_page_first 2771
_journal_paper_doi 10.1039/b003759l
_journal_year 2000
_chemical_compound_source -
_chemical_formula_analytical 'C28.50 H31.50 Cl3.50 N2 O P Ru'
_chemical_formula_moiety 'C28 H31 Cl N2 O P Ru.Cl.[C H Cl3]0.5'
_chemical_formula_structural 'C28.50 H31.50 Cl3.50 N2 O P Ru'
_chemical_formula_sum 'C28.5 H31.5 Cl3.5 N2 O P Ru'
_chemical_formula_weight 674.17
_chemical_melting_point ?
_space_group_IT_number 14
_symmetry_cell_setting monoclinic
_symmetry_space_group_name_Hall '-P 2yn'
_symmetry_space_group_name_H-M 'P 1 21/n 1'
_atom_sites_solution_hydrogens geom
_atom_sites_solution_primary direct
_atom_sites_solution_secondary difmap
_audit_creation_method SHELXL
_cell_angle_alpha 90.00
_cell_angle_beta 102.8250(10)
_cell_angle_gamma 90.00
_cell_formula_units_Z 4
_cell_length_a 11.0689(7)
_cell_length_b 12.2999(8)
_cell_length_c 23.989(2)
_cell_measurement_reflns_used 84
_cell_measurement_temperature 293(2)
_cell_measurement_theta_max 168
_cell_measurement_theta_min 12
_cell_volume 3184.5(4)
_computing_cell_refinement SMART/SAINT
_computing_data_collection SMART
_computing_data_reduction SAINT
_computing_molecular_graphics SHELXTL
_computing_publication_material SHELXTL
_computing_structure_refinement SHELXTL
_computing_structure_solution SHELXTL
_diffrn_ambient_temperature 293(2)
_diffrn_measurement_device SMART
_diffrn_measurement_method CCD
_diffrn_radiation_monochromator graphite
_diffrn_radiation_source 'fine-focus sealed tube'
_diffrn_radiation_type MoK\a
_diffrn_radiation_wavelength 0.71073
_diffrn_reflns_av_R_equivalents 0.1712
_diffrn_reflns_av_sigmaI/netI 0.2870
_diffrn_reflns_limit_h_max 12
_diffrn_reflns_limit_h_min -14
_diffrn_reflns_limit_k_max 16
_diffrn_reflns_limit_k_min -15
_diffrn_reflns_limit_l_max 30
_diffrn_reflns_limit_l_min -32
_diffrn_reflns_number 18840
_diffrn_reflns_theta_max 28.70
_diffrn_reflns_theta_min 1.74
_diffrn_standards_decay_% -
_diffrn_standards_interval_count -
_diffrn_standards_interval_time -
_diffrn_standards_number -
_exptl_absorpt_coefficient_mu 0.859
_exptl_absorpt_correction_T_max 1.00000
_exptl_absorpt_correction_T_min 0.856166
_exptl_absorpt_correction_type sadabs
_exptl_crystal_colour yellow
_exptl_crystal_density_diffrn 1.406
_exptl_crystal_density_meas ?
_exptl_crystal_density_method -
_exptl_crystal_description plate
_exptl_crystal_F_000 1372
_exptl_crystal_size_max 0.12
_exptl_crystal_size_mid 0.05
_exptl_crystal_size_min 0.02
_refine_diff_density_max 1.298
_refine_diff_density_min -0.910
_refine_diff_density_rms 0.131
_refine_ls_extinction_coef 0.0027(4)
_refine_ls_extinction_expression Fc^*^=kFc[1+0.001xFc^2^\l^3^/sin(2\q)]^-1/4^
_refine_ls_extinction_method SHELXL
_refine_ls_goodness_of_fit_all 0.852
_refine_ls_goodness_of_fit_obs 1.118
_refine_ls_hydrogen_treatment riding
_refine_ls_matrix_type full
_refine_ls_number_parameters 354
_refine_ls_number_reflns 7427
_refine_ls_number_restraints 0
_refine_ls_restrained_S_all 1.213
_refine_ls_restrained_S_obs 1.118
_refine_ls_R_factor_all 0.2119
_refine_ls_R_factor_obs 0.0710
_refine_ls_shift/esd_max 0.050
_refine_ls_shift/esd_mean 0.002
_refine_ls_structure_factor_coef Fsqd
_refine_ls_weighting_details 'w=1/[\s^2^(Fo^2^)+(0.0576P)^2^+0.0000P] where P=(Fo^2^+2Fc^2^)/3'
_refine_ls_weighting_scheme calc
_refine_ls_wR_factor_all 0.2502
_refine_ls_wR_factor_obs 0.1391
_reflns_number_observed 2761
_reflns_number_total 7483
_reflns_observed_criterion >2sigma(I)
_cod_data_source_file b003759l.txt
_cod_data_source_block 6c
_cod_depositor_comments
;
The following automatic conversions were performed:
'_symmetry_cell_setting' value 'Monoclinic' changed to 'monoclinic'
according to '/home/adriana/struct/CIF-dictionaries/cif_core.dic'
dictionary named 'cif_core.dic' version 2.4.1 from 2010-06-29.

Automatic conversion script
Id: cif_fix_enum 1555 2011-01-17 13:19:09Z saulius 

The following automatic conversions were performed:

'_chemical_melting_point' value '-' was changed to '?' - the value is
undefined or not given.

Automatic conversion script
Id: cif_fix_values 1569 2011-02-09 13:29:24Z adriana 

The following automatic conversions were performed:

'_exptl_crystal_density_meas' value '-' was changed to '?' - the
value is perceived as not measured.

Automatic conversion script
Id: cif_fix_values 3008 2015-01-20 13:52:24Z robertas 

The following automatic conversions were performed:

'_refine_ls_weighting_scheme' value 'calc
w=1/[\s^2^(Fo^2^)+(0.0576P)^2^+0.0000P] where P=(Fo^2^+2Fc^2^)/3' was
changed to 'calc'. New tag '_refine_ls_weighting_details' was
created. The value of the new tag was set to
'w=1/[\s^2^(Fo^2^)+(0.0576P)^2^+0.0000P] where P=(Fo^2^+2Fc^2^)/3'.

Automatic conversion script
Id: cif_fix_values 3143 2015-03-26 13:38:13Z robertas 
;
_cod_original_cell_volume 3184.6(4)
_cod_original_sg_symbol_H-M P2(1)/n
_cod_original_formula_sum 'C28.50 H31.50 Cl3.50 N2 O P Ru'
_cod_database_code 7009810

loop_
_symmetry_equiv_pos_as_xyz
'x, y, z'
'-x+1/2, y+1/2, -z+1/2'
'-x, -y, -z'
'x-1/2, -y-1/2, z-1/2'

loop_
_atom_site_aniso_label
_atom_site_aniso_U_11
_atom_site_aniso_U_22
_atom_site_aniso_U_33
_atom_site_aniso_U_23
_atom_site_aniso_U_13
_atom_site_aniso_U_12
Ru1 0.0370(4) 0.0328(3) 0.0426(4) -0.0065(3) 0.0119(3) 0.0003(3)
Cl1 0.0437(14) 0.0555(13) 0.082(2) -0.0062(12) 0.0290(13) -0.0078(10)
N1 0.035(4) 0.044(4) 0.049(4) -0.013(3) 0.003(4) -0.002(3)
C2 0.042(6) 0.048(5) 0.047(5) -0.003(4) 0.004(5) 0.009(4)
C3 0.067(7) 0.062(6) 0.040(6) -0.008(4) 0.009(6) 0.014(5)
O3 0.084(5) 0.110(6) 0.051(4) -0.031(4) 0.008(4) 0.034(4)
C4 0.070(8) 0.078(7) 0.041(5) -0.015(5) -0.001(6) 0.022(6)
C5 0.059(7) 0.073(7) 0.064(7) -0.013(5) -0.018(6) 0.020(5)
C6 0.057(7) 0.065(6) 0.055(6) -0.022(5) -0.006(6) 0.013(5)
N7 0.049(5) 0.063(4) 0.036(4) -0.014(4) 0.011(4) 0.010(4)
C8 0.069(7) 0.041(5) 0.042(5) -0.009(4) 0.019(5) 0.006(4)
P1 0.0401(14) 0.0333(11) 0.0427(12) -0.0048(9) 0.0135(11) 0.0004(9)
C9 0.038(5) 0.044(5) 0.041(4) 0.002(4) 0.007(4) -0.006(4)
C10 0.079(8) 0.057(6) 0.043(5) 0.001(4) 0.016(5) 0.019(5)
C11 0.075(7) 0.075(7) 0.036(5) -0.007(5) 0.016(5) 0.010(5)
C12 0.069(7) 0.064(7) 0.064(6) 0.014(5) 0.019(6) -0.008(5)
C13 0.064(7) 0.048(5) 0.061(6) 0.007(5) 0.004(5) -0.006(4)
C14 0.062(6) 0.041(5) 0.050(5) -0.003(4) 0.020(5) -0.004(4)
C15 0.052(6) 0.031(4) 0.059(5) 0.011(4) 0.024(5) 0.013(4)
C16 0.049(6) 0.053(5) 0.057(6) -0.004(5) 0.016(5) -0.003(4)
C17 0.047(6) 0.051(5) 0.076(7) 0.003(5) 0.007(6) -0.011(4)
C18 0.052(7) 0.038(5) 0.130(10) 0.023(6) 0.038(8) 0.007(5)
C19 0.059(7) 0.045(6) 0.090(8) 0.005(5) 0.042(7) 0.009(5)
C20 0.054(6) 0.052(5) 0.064(6) 0.009(4) 0.024(5) 0.022(4)
C21 0.079(7) 0.021(4) 0.046(5) -0.003(4) 0.017(5) -0.003(4)
C22 0.037(5) 0.033(4) 0.049(5) -0.007(4) 0.002(4) -0.001(4)
C23 0.043(5) 0.034(4) 0.052(5) 0.004(4) 0.020(5) -0.006(4)
C24 0.051(6) 0.039(5) 0.045(5) -0.003(4) 0.006(5) -0.005(4)
C25 0.059(6) 0.039(5) 0.048(5) 0.008(4) 0.007(5) 0.008(4)
C26 0.050(6) 0.033(4) 0.053(5) 0.003(4) 0.007(5) 0.005(4)
C27 0.093(8) 0.053(5) 0.059(6) -0.013(5) 0.030(6) 0.009(5)
C28 0.072(7) 0.071(6) 0.041(5) 0.002(5) 0.018(5) -0.013(5)
C29 0.106(10) 0.130(10) 0.082(8) -0.001(7) 0.056(8) 0.020(7)
C30 0.320(24) 0.084(9) 0.110(10) 0.001(8) 0.113(14) -0.043(11)
Cl2 0.084(2) 0.068(2) 0.0441(13) -0.0079(11) 0.0099(13) 0.0218(13)
C40 0.150(22) 0.057(12) 0.080(14) 0.031(11) 0.085(16) -0.002(12)
Cl3 0.303(13) 0.234(10) 0.169(7) -0.129(7) 0.169(9) -0.200(10)
Cl4 0.088(7) 0.368(15) 0.177(9) 0.105(10) -0.017(6) -0.049(7)
Cl5 0.386(15) 0.122(6) 0.194(8) 0.044(6) 0.211(10) 0.107(8)

loop_
_atom_site_label
_atom_site_type_symbol
_atom_site_fract_x
_atom_site_fract_y
_atom_site_fract_z
_atom_site_U_iso_or_equiv
_atom_site_thermal_displace_type
_atom_site_occupancy
_atom_site_calc_flag
_atom_site_refinement_flags
_atom_site_disorder_group
Ru1 Ru 0.42489(6) 0.85660(5) 0.19935(3) 0.0370(2) Uani 1 d . .
Cl1 Cl 0.2595(2) 0.7713(2) 0.23178(10) 0.0581(6) Uani 1 d . .
N1 N 0.3484(6) 0.7711(5) 0.1208(3) 0.043(2) Uani 1 d . .
C2 C 0.4038(8) 0.7015(6) 0.0932(3) 0.046(2) Uani 1 d . .
C3 C 0.3602(10) 0.6835(7) 0.0329(4) 0.057(2) Uani 1 d . .
O3 O 0.4333(7) 0.6141(6) 0.0103(3) 0.083(2) Uani 1 d . .
H3 H 0.3939(34) 0.5905(72) -0.0204(24) 0.124 Uiso 1 calc R .
C4 C 0.2571(9) 0.7305(7) 0.0047(4) 0.065(3) Uani 1 d . .
H4A H 0.2287(9) 0.7200(7) -0.0344(4) 0.078 Uiso 1 calc R .
C5 C 0.1917(9) 0.7969(7) 0.0357(4) 0.070(3) Uani 1 d . .
H5A H 0.1164(9) 0.8278(7) 0.0178(4) 0.084 Uiso 1 calc R .
C6 C 0.2393(9) 0.8150(7) 0.0916(4) 0.062(3) Uani 1 d . .
H6A H 0.1956(9) 0.8598(7) 0.1113(4) 0.074 Uiso 1 calc R .
N7 N 0.5039(6) 0.6441(5) 0.1217(3) 0.049(2) Uani 1 d . .
H7 H 0.5654(6) 0.6338(5) 0.1059(3) 0.059 Uiso 1 calc R .
C8 C 0.5090(8) 0.6003(6) 0.1778(3) 0.049(2) Uani 1 d . .
H8A H 0.5718(8) 0.5440(6) 0.1860(3) 0.059 Uiso 1 calc R .
H8B H 0.4298(8) 0.5675(6) 0.1789(3) 0.059 Uiso 1 calc R .
P1 P 0.5450(2) 0.70682(15) 0.23222(8) 0.0380(5) Uani 1 d . .
C9 C 0.5224(7) 0.6423(6) 0.2977(3) 0.041(2) Uani 1 d . .
C10 C 0.4925(9) 0.7041(7) 0.3411(3) 0.059(3) Uani 1 d . .
H10A H 0.4839(9) 0.7791(7) 0.3371(3) 0.071 Uiso 1 calc R .
C11 C 0.4757(9) 0.6540(8) 0.3897(3) 0.061(3) Uani 1 d . .
H11A H 0.4535(9) 0.6962(8) 0.4180(3) 0.073 Uiso 1 calc R .
C12 C 0.4899(9) 0.5466(8) 0.3983(4) 0.065(3) Uani 1 d . .
H12A H 0.4791(9) 0.5149(8) 0.4320(4) 0.078 Uiso 1 calc R .
C13 C 0.5210(8) 0.4842(7) 0.3556(4) 0.059(2) Uani 1 d . .
H13A H 0.5300(8) 0.4094(7) 0.3604(4) 0.071 Uiso 1 calc R .
C14 C 0.5385(8) 0.5310(6) 0.3068(3) 0.050(2) Uani 1 d . .
H14A H 0.5616(8) 0.4881(6) 0.2790(3) 0.060 Uiso 1 calc R .
C15 C 0.7113(8) 0.7266(6) 0.2455(4) 0.046(2) Uani 1 d . .
C16 C 0.7738(8) 0.7717(6) 0.2971(4) 0.052(2) Uani 1 d . .
H16A H 0.7306(8) 0.7874(6) 0.3253(4) 0.063 Uiso 1 calc R .
C17 C 0.8973(9) 0.7931(6) 0.3069(4) 0.059(2) Uani 1 d . .
H17A H 0.9385(9) 0.8215(6) 0.3419(4) 0.071 Uiso 1 calc R .
C18 C 0.9618(9) 0.7725(7) 0.2645(5) 0.071(3) Uani 1 d . .
H18A H 1.0458(9) 0.7888(7) 0.2710(5) 0.085 Uiso 1 calc R .
C19 C 0.9032(9) 0.7287(7) 0.2137(5) 0.061(3) Uani 1 d . .
H19A H 0.9480(9) 0.7130(7) 0.1861(5) 0.073 Uiso 1 calc R .
C20 C 0.7776(9) 0.7073(6) 0.2027(4) 0.055(2) Uani 1 d . .
H20A H 0.7370(9) 0.6804(6) 0.1672(4) 0.066 Uiso 1 calc R .
C21 C 0.4295(9) 0.9966(6) 0.2607(3) 0.048(2) Uani 1 d . .
C22 C 0.5513(7) 0.9685(5) 0.2568(3) 0.041(2) Uani 1 d . .
H22A H 0.6102(7) 0.9538(5) 0.2901(3) 0.049 Uiso 1 calc R .
C23 C 0.5854(8) 0.9623(5) 0.2039(3) 0.042(2) Uani 1 d . .
H23A H 0.6656(8) 0.9414(5) 0.2028(3) 0.050 Uiso 1 calc R .
C24 C 0.4996(8) 0.9873(6) 0.1516(3) 0.046(2) Uani 1 d . .
C25 C 0.3798(8) 1.0210(6) 0.1564(3) 0.049(2) Uani 1 d . .
H25A H 0.3228(8) 1.0421(6) 0.1236(3) 0.059 Uiso 1 calc R .
C26 C 0.3457(8) 1.0235(6) 0.2071(3) 0.046(2) Uani 1 d . .
H26A H 0.2648(8) 1.0434(6) 0.2075(3) 0.055 Uiso 1 calc R .
C27 C 0.3911(9) 0.9981(7) 0.3159(4) 0.066(3) Uani 1 d . .
H27A H 0.3056(9) 1.0191(7) 0.3097(4) 0.099 Uiso 1 calc R .
H27B H 0.4412(9) 1.0494(7) 0.3412(4) 0.099 Uiso 1 calc R .
H27C H 0.4017(9) 0.9270(7) 0.3327(4) 0.099 Uiso 1 calc R .
C28 C 0.5328(9) 0.9837(7) 0.0934(3) 0.061(3) Uani 1 d . .
H28A H 0.4586(9) 0.9612(7) 0.0652(3) 0.073 Uiso 1 calc R .
C29 C 0.6348(11) 0.9050(9) 0.0898(4) 0.100(4) Uani 1 d . .
H29A H 0.6507(11) 0.9071(9) 0.0520(4) 0.150 Uiso 1 calc R .
H29B H 0.6102(11) 0.8328(9) 0.0978(4) 0.150 Uiso 1 calc R .
H29C H 0.7086(11) 0.9247(9) 0.1172(4) 0.150 Uiso 1 calc R .
C30 C 0.5636(18) 1.0996(9) 0.0790(5) 0.161(8) Uani 1 d . .
H30A H 0.4962(18) 1.1468(9) 0.0818(5) 0.241 Uiso 1 calc R .
H30B H 0.5766(18) 1.1020(9) 0.0407(5) 0.241 Uiso 1 calc R .
H30C H 0.6375(18) 1.1231(9) 0.1053(5) 0.241 Uiso 1 calc R .
Cl2 Cl 0.7198(2) 0.4742(2) 0.09929(9) 0.0660(7) Uani 1 d . .
C40 C 0.7775(22) 0.6329(15) -0.0091(8) 0.086(8) Uani 0.50 d P .
H40A H 0.7346(22) 0.5892(15) 0.0147(8) 0.104 Uiso 0.50 calc PR .
Cl3 Cl 0.8435(11) 0.7365(8) 0.0244(4) 0.217(6) Uani 0.50 d P .
Cl4 Cl 0.6833(9) 0.6577(11) -0.0774(5) 0.218(5) Uani 0.50 d P .
Cl5 Cl 0.8805(11) 0.5617(6) -0.0326(4) 0.211(6) Uani 0.50 d P .

loop_
_atom_type_symbol
_atom_type_description
_atom_type_scat_dispersion_real
_atom_type_scat_dispersion_imag
_atom_type_scat_source
C C 0.0033 0.0016 'International Tables Vol C Tables 4.2.6.8 and 6.1.1.4'
H H 0.0000 0.0000 'International Tables Vol C Tables 4.2.6.8 and 6.1.1.4'
N N 0.0061 0.0033 'International Tables Vol C Tables 4.2.6.8 and 6.1.1.4'
O O 0.0106 0.0060 'International Tables Vol C Tables 4.2.6.8 and 6.1.1.4'
P P 0.1023 0.0942 'International Tables Vol C Tables 4.2.6.8 and 6.1.1.4'
Cl Cl 0.1484 0.1585 'International Tables Vol C Tables 4.2.6.8 and 6.1.1.4'
Ru Ru -1.2594 0.8363 'International Tables Vol C Tables 4.2.6.8 and 6.1.1.4'

loop_
_geom_angle_atom_site_label_1
_geom_angle_atom_site_label_2
_geom_angle_atom_site_label_3
_geom_angle
_geom_angle_site_symmetry_1
_geom_angle_site_symmetry_3
_geom_angle_publ_flag
N1 Ru1 C23 119.4(2) . . ?
N1 Ru1 C22 156.6(2) . . ?
C23 Ru1 C22 37.3(3) . . ?
N1 Ru1 C24 91.2(3) . . ?
C23 Ru1 C24 37.7(3) . . ?
C22 Ru1 C24 67.5(3) . . ?
N1 Ru1 C26 115.5(3) . . ?
C23 Ru1 C26 77.3(3) . . ?
C22 Ru1 C26 65.6(3) . . ?
C24 Ru1 C26 65.3(3) . . ?
N1 Ru1 C21 152.5(3) . . ?
C23 Ru1 C21 67.3(3) . . ?
C22 Ru1 C21 36.9(3) . . ?
C24 Ru1 C21 80.1(3) . . ?
C26 Ru1 C21 37.4(3) . . ?
N1 Ru1 C25 91.9(3) . . ?
C23 Ru1 C25 65.6(3) . . ?
C22 Ru1 C25 76.9(3) . . ?
C24 Ru1 C25 36.6(3) . . ?
C26 Ru1 C25 34.7(3) . . ?
C21 Ru1 C25 65.7(3) . . ?
N1 Ru1 P1 89.7(2) . . ?
C23 Ru1 P1 93.3(2) . . ?
C22 Ru1 P1 92.7(2) . . ?
C24 Ru1 P1 119.9(2) . . ?
C26 Ru1 P1 154.7(2) . . ?
C21 Ru1 P1 117.3(2) . . ?
C25 Ru1 P1 156.5(2) . . ?
N1 Ru1 Cl1 83.7(2) . . ?
C23 Ru1 Cl1 156.9(2) . . ?
C22 Ru1 Cl1 119.7(2) . . ?
C24 Ru1 Cl1 151.8(2) . . ?
C26 Ru1 Cl1 91.9(2) . . ?
C21 Ru1 Cl1 91.8(2) . . ?
C25 Ru1 Cl1 115.6(2) . . ?
P1 Ru1 Cl1 87.89(7) . . ?
C2 N1 C6 117.2(7) . . ?
C2 N1 Ru1 128.3(6) . . ?
C6 N1 Ru1 112.7(5) . . ?
N1 C2 N7 120.2(7) . . ?
N1 C2 C3 121.1(8) . . ?
N7 C2 C3 118.7(7) . . ?
C4 C3 O3 126.0(8) . . ?
C4 C3 C2 120.4(8) . . ?
O3 C3 C2 113.6(8) . . ?
C3 C4 C5 118.0(8) . . ?
C6 C5 C4 119.2(9) . . ?
C5 C6 N1 123.6(8) . . ?
C2 N7 C8 121.5(6) . . ?
N7 C8 P1 110.8(5) . . ?
C15 P1 C9 103.6(4) . . ?
C15 P1 C8 105.9(4) . . ?
C9 P1 C8 104.6(3) . . ?
C15 P1 Ru1 116.0(2) . . ?
C9 P1 Ru1 117.5(3) . . ?
C8 P1 Ru1 108.1(3) . . ?
C10 C9 C14 117.7(7) . . ?
C10 C9 P1 120.6(6) . . ?
C14 C9 P1 121.7(6) . . ?
C11 C10 C9 119.6(8) . . ?
C12 C11 C10 122.7(8) . . ?
C11 C12 C13 118.3(8) . . ?
C14 C13 C12 120.6(8) . . ?
C13 C14 C9 121.0(8) . . ?
C16 C15 C20 118.6(8) . . ?
C16 C15 P1 119.6(6) . . ?
C20 C15 P1 121.4(7) . . ?
C17 C16 C15 120.8(8) . . ?
C16 C17 C18 119.9(9) . . ?
C19 C18 C17 120.6(9) . . ?
C18 C19 C20 120.4(8) . . ?
C19 C20 C15 119.5(9) . . ?
C22 C21 C26 115.5(7) . . ?
C22 C21 C27 121.9(8) . . ?
C26 C21 C27 122.6(8) . . ?
C22 C21 Ru1 69.8(4) . . ?
C26 C21 Ru1 71.2(4) . . ?
C27 C21 Ru1 128.6(5) . . ?
C23 C22 C21 121.5(8) . . ?
C23 C22 Ru1 70.3(4) . . ?
C21 C22 Ru1 73.3(4) . . ?
C22 C23 C24 121.5(7) . . ?
C22 C23 Ru1 72.5(4) . . ?
C24 C23 Ru1 73.1(5) . . ?
C25 C24 C23 116.2(7) . . ?
C25 C24 C28 120.3(8) . . ?
C23 C24 C28 123.4(7) . . ?
C25 C24 Ru1 73.1(4) . . ?
C23 C24 Ru1 69.2(4) . . ?
C28 C24 Ru1 129.9(5) . . ?
C26 C25 C24 122.2(8) . . ?
C26 C25 Ru1 71.9(4) . . ?
C24 C25 Ru1 70.2(4) . . ?
C25 C26 C21 122.8(8) . . ?
C25 C26 Ru1 73.4(4) . . ?
C21 C26 Ru1 71.4(4) . . ?
C29 C28 C24 114.1(8) . . ?
C29 C28 C30 112.4(10) . . ?
C24 C28 C30 107.0(7) . . ?
Cl3 C40 Cl5 109.0(15) . . ?
Cl3 C40 Cl4 116.1(11) . . ?
Cl5 C40 Cl4 94.9(10) . . ?

loop_
_geom_bond_atom_site_label_1
_geom_bond_atom_site_label_2
_geom_bond_distance
_geom_bond_site_symmetry_2
_geom_bond_publ_flag
Ru1 N1 2.160(6) . ?
Ru1 C23 2.184(7) . ?
Ru1 C22 2.213(7) . ?
Ru1 C24 2.236(7) . ?
Ru1 C26 2.256(7) . ?
Ru1 C21 2.258(7) . ?
Ru1 C25 2.274(7) . ?
Ru1 P1 2.306(2) . ?
Ru1 Cl1 2.385(2) . ?
N1 C2 1.315(9) . ?
N1 C6 1.365(10) . ?
C2 N7 1.363(10) . ?
C2 C3 1.436(11) . ?
C3 C4 1.324(11) . ?
C3 O3 1.370(9) . ?
C4 C5 1.408(11) . ?
C5 C6 1.345(11) . ?
N7 C8 1.439(9) . ?
C8 P1 1.830(7) . ?
P1 C15 1.813(9) . ?
P1 C9 1.826(7) . ?
C9 C10 1.386(10) . ?
C9 C14 1.392(10) . ?
C10 C11 1.368(11) . ?
C11 C12 1.341(11) . ?
C12 C13 1.384(11) . ?
C13 C14 1.356(10) . ?
C15 C16 1.393(11) . ?
C15 C20 1.409(10) . ?
C16 C17 1.360(11) . ?
C17 C18 1.390(12) . ?
C18 C19 1.359(12) . ?
C19 C20 1.382(12) . ?
C21 C22 1.415(11) . ?
C21 C26 1.447(11) . ?
C21 C27 1.478(10) . ?
C22 C23 1.406(10) . ?
C23 C24 1.429(10) . ?
C24 C25 1.418(11) . ?
C24 C28 1.522(10) . ?
C25 C26 1.350(10) . ?
C28 C29 1.504(13) . ?
C28 C30 1.524(12) . ?
C40 Cl3 1.59(2) . ?
C40 Cl5 1.63(2) . ?
C40 Cl4 1.76(2) . ?

loop_
_geom_torsion_atom_site_label_1
_geom_torsion_atom_site_label_2
_geom_torsion_atom_site_label_3
_geom_torsion_atom_site_label_4
_geom_torsion
_geom_torsion_site_symmetry_1
_geom_torsion_site_symmetry_2
_geom_torsion_site_symmetry_3
_geom_torsion_site_symmetry_4
_geom_torsion_publ_flag
C23 Ru1 N1 C2 58.5(7) . . . . ?
C22 Ru1 N1 C2 60.9(10) . . . . ?
C24 Ru1 N1 C2 84.9(7) . . . . ?
C26 Ru1 N1 C2 148.0(6) . . . . ?
C21 Ru1 N1 C2 155.5(6) . . . . ?
C25 Ru1 N1 C2 121.5(7) . . . . ?
P1 Ru1 N1 C2 -35.0(6) . . . . ?
Cl1 Ru1 N1 C2 -123.0(7) . . . . ?
C23 Ru1 N1 C6 -105.7(6) . . . . ?
C22 Ru1 N1 C6 -103.3(8) . . . . ?
C24 Ru1 N1 C6 -79.3(6) . . . . ?
C26 Ru1 N1 C6 -16.3(6) . . . . ?
C21 Ru1 N1 C6 -8.7(9) . . . . ?
C25 Ru1 N1 C6 -42.7(6) . . . . ?
P1 Ru1 N1 C6 160.7(6) . . . . ?
Cl1 Ru1 N1 C6 72.8(6) . . . . ?
C6 N1 C2 N7 -171.4(8) . . . . ?
Ru1 N1 C2 N7 25.0(11) . . . . ?
C6 N1 C2 C3 8.0(12) . . . . ?
Ru1 N1 C2 C3 -155.6(6) . . . . ?
N1 C2 C3 C4 -5.4(14) . . . . ?
N7 C2 C3 C4 174.1(9) . . . . ?
N1 C2 C3 O3 175.9(8) . . . . ?
N7 C2 C3 O3 -4.7(12) . . . . ?
O3 C3 C4 C5 177.8(9) . . . . ?
C2 C3 C4 C5 -0.8(15) . . . . ?
C3 C4 C5 C6 3.7(15) . . . . ?
C4 C5 C6 N1 -0.9(15) . . . . ?
C2 N1 C6 C5 -5.0(13) . . . . ?
Ru1 N1 C6 C5 161.1(8) . . . . ?
N1 C2 N7 C8 40.1(11) . . . . ?
C3 C2 N7 C8 -139.4(8) . . . . ?
C2 N7 C8 P1 -77.3(9) . . . . ?
N7 C8 P1 C15 -80.0(6) . . . . ?
N7 C8 P1 C9 170.9(6) . . . . ?
N7 C8 P1 Ru1 44.9(6) . . . . ?
N1 Ru1 P1 C15 117.0(3) . . . . ?
C23 Ru1 P1 C15 -2.4(4) . . . . ?
C22 Ru1 P1 C15 -39.7(4) . . . . ?
C24 Ru1 P1 C15 25.8(4) . . . . ?
C26 Ru1 P1 C15 -69.4(6) . . . . ?
C21 Ru1 P1 C15 -68.5(4) . . . . ?
C25 Ru1 P1 C15 22.9(6) . . . . ?
Cl1 Ru1 P1 C15 -159.4(3) . . . . ?
N1 Ru1 P1 C9 -119.7(3) . . . . ?
C23 Ru1 P1 C9 120.9(4) . . . . ?
C22 Ru1 P1 C9 83.6(3) . . . . ?
C24 Ru1 P1 C9 149.1(4) . . . . ?
C26 Ru1 P1 C9 53.9(6) . . . . ?
C21 Ru1 P1 C9 54.8(4) . . . . ?
C25 Ru1 P1 C9 146.2(6) . . . . ?
Cl1 Ru1 P1 C9 -36.1(3) . . . . ?
N1 Ru1 P1 C8 -1.7(3) . . . . ?
C23 Ru1 P1 C8 -121.1(3) . . . . ?
C22 Ru1 P1 C8 -158.4(3) . . . . ?
C24 Ru1 P1 C8 -92.9(4) . . . . ?
C26 Ru1 P1 C8 171.9(5) . . . . ?
C21 Ru1 P1 C8 172.9(3) . . . . ?
C25 Ru1 P1 C8 -95.8(6) . . . . ?
Cl1 Ru1 P1 C8 82.0(3) . . . . ?
C15 P1 C9 C10 95.3(7) . . . . ?
C8 P1 C9 C10 -154.0(7) . . . . ?
Ru1 P1 C9 C10 -34.1(8) . . . . ?
C15 P1 C9 C14 -82.5(7) . . . . ?
C8 P1 C9 C14 28.3(8) . . . . ?
Ru1 P1 C9 C14 148.1(6) . . . . ?
C14 C9 C10 C11 -2.3(13) . . . . ?
P1 C9 C10 C11 179.8(7) . . . . ?
C9 C10 C11 C12 1.7(15) . . . . ?
C10 C11 C12 C13 -1.0(15) . . . . ?
C11 C12 C13 C14 1.0(14) . . . . ?
C12 C13 C14 C9 -1.8(13) . . . . ?
C10 C9 C14 C13 2.4(12) . . . . ?
P1 C9 C14 C13 -179.8(7) . . . . ?
C9 P1 C15 C16 -47.4(7) . . . . ?
C8 P1 C15 C16 -157.2(6) . . . . ?
Ru1 P1 C15 C16 82.9(6) . . . . ?
C9 P1 C15 C20 138.9(6) . . . . ?
C8 P1 C15 C20 29.1(7) . . . . ?
Ru1 P1 C15 C20 -90.7(6) . . . . ?
C20 C15 C16 C17 -2.4(11) . . . . ?
P1 C15 C16 C17 -176.2(6) . . . . ?
C15 C16 C17 C18 1.7(12) . . . . ?
C16 C17 C18 C19 -1.5(13) . . . . ?
C17 C18 C19 C20 2.2(13) . . . . ?
C18 C19 C20 C15 -2.9(12) . . . . ?
C16 C15 C20 C19 3.0(11) . . . . ?
P1 C15 C20 C19 176.7(6) . . . . ?
N1 Ru1 C21 C22 -138.7(6) . . . . ?
C23 Ru1 C21 C22 -28.5(4) . . . . ?
C22 Ru1 C21 C22 0.000(1) . . . . ?
C24 Ru1 C21 C22 -65.5(5) . . . . ?
C26 Ru1 C21 C22 -127.5(6) . . . . ?
C25 Ru1 C21 C22 -100.9(5) . . . . ?
P1 Ru1 C21 C22 53.1(5) . . . . ?
Cl1 Ru1 C21 C22 141.7(4) . . . . ?
N1 Ru1 C21 C26 -11.2(8) . . . . ?
C23 Ru1 C21 C26 99.1(5) . . . . ?
C22 Ru1 C21 C26 127.5(6) . . . . ?
C24 Ru1 C21 C26 62.0(5) . . . . ?
C26 Ru1 C21 C26 0.000(4) . . . . ?
C25 Ru1 C21 C26 26.6(4) . . . . ?
P1 Ru1 C21 C26 -179.4(4) . . . . ?
Cl1 Ru1 C21 C26 -90.8(4) . . . . ?
N1 Ru1 C21 C27 106.0(9) . . . . ?
C23 Ru1 C21 C27 -143.8(9) . . . . ?
C22 Ru1 C21 C27 -115.3(10) . . . . ?
C24 Ru1 C21 C27 179.2(9) . . . . ?
C26 Ru1 C21 C27 117.2(10) . . . . ?
C25 Ru1 C21 C27 143.8(9) . . . . ?
P1 Ru1 C21 C27 -62.2(9) . . . . ?
Cl1 Ru1 C21 C27 26.4(8) . . . . ?
C26 C21 C22 C23 -3.0(10) . . . . ?
C27 C21 C22 C23 177.0(7) . . . . ?
Ru1 C21 C22 C23 53.3(6) . . . . ?
C26 C21 C22 Ru1 -56.3(6) . . . . ?
C27 C21 C22 Ru1 123.7(7) . . . . ?
Ru1 C21 C22 Ru1 0.0 . . . . ?
N1 Ru1 C22 C23 -3.5(9) . . . . ?
C23 Ru1 C22 C23 0.000(1) . . . . ?
C24 Ru1 C22 C23 -29.5(4) . . . . ?
C26 Ru1 C22 C23 -101.5(5) . . . . ?
C21 Ru1 C22 C23 -133.5(7) . . . . ?
C25 Ru1 C22 C23 -66.8(5) . . . . ?
P1 Ru1 C22 C23 91.9(4) . . . . ?
Cl1 Ru1 C22 C23 -179.0(4) . . . . ?
N1 Ru1 C22 C21 130.0(6) . . . . ?
C23 Ru1 C22 C21 133.5(7) . . . . ?
C24 Ru1 C22 C21 104.0(5) . . . . ?
C26 Ru1 C22 C21 31.9(4) . . . . ?
C21 Ru1 C22 C21 0.000(1) . . . . ?
C25 Ru1 C22 C21 66.7(5) . . . . ?
P1 Ru1 C22 C21 -134.6(4) . . . . ?
Cl1 Ru1 C22 C21 -45.5(5) . . . . ?
C21 C22 C23 C24 1.9(10) . . . . ?
Ru1 C22 C23 C24 56.6(6) . . . . ?
C21 C22 C23 Ru1 -54.7(6) . . . . ?
Ru1 C22 C23 Ru1 0.0 . . . . ?
N1 Ru1 C23 C22 178.4(4) . . . . ?
C22 Ru1 C23 C22 0.000(1) . . . . ?
C24 Ru1 C23 C22 132.0(7) . . . . ?
C26 Ru1 C23 C22 66.1(5) . . . . ?
C21 Ru1 C23 C22 28.2(4) . . . . ?
C25 Ru1 C23 C22 100.7(5) . . . . ?
P1 Ru1 C23 C22 -90.1(4) . . . . ?
Cl1 Ru1 C23 C22 2.2(8) . . . . ?
N1 Ru1 C23 C24 46.5(5) . . . . ?
C22 Ru1 C23 C24 -132.0(6) . . . . ?
C24 Ru1 C23 C24 0.000(1) . . . . ?
C26 Ru1 C23 C24 -65.8(4) . . . . ?
C21 Ru1 C23 C24 -103.8(5) . . . . ?
C25 Ru1 C23 C24 -31.3(4) . . . . ?
P1 Ru1 C23 C24 137.9(4) . . . . ?
Cl1 Ru1 C23 C24 -129.7(5) . . . . ?
C22 C23 C24 C25 1.5(10) . . . . ?
Ru1 C23 C24 C25 57.7(6) . . . . ?
C22 C23 C24 C28 178.9(7) . . . . ?
Ru1 C23 C24 C28 -124.9(7) . . . . ?
C22 C23 C24 Ru1 -56.3(6) . . . . ?
Ru1 C23 C24 Ru1 0.0 . . . . ?
N1 Ru1 C24 C25 91.6(5) . . . . ?
C23 Ru1 C24 C25 -127.6(7) . . . . ?
C22 Ru1 C24 C25 -98.4(5) . . . . ?
C26 Ru1 C24 C25 -26.0(5) . . . . ?
C21 Ru1 C24 C25 -62.2(5) . . . . ?
C25 Ru1 C24 C25 0.000(2) . . . . ?
P1 Ru1 C24 C25 -178.1(4) . . . . ?
Cl1 Ru1 C24 C25 12.8(7) . . . . ?
N1 Ru1 C24 C23 -140.8(4) . . . . ?
C23 Ru1 C24 C23 0.000(1) . . . . ?
C22 Ru1 C24 C23 29.2(4) . . . . ?
C26 Ru1 C24 C23 101.6(5) . . . . ?
C21 Ru1 C24 C23 65.4(5) . . . . ?
C25 Ru1 C24 C23 127.6(7) . . . . ?
P1 Ru1 C24 C23 -50.5(4) . . . . ?
Cl1 Ru1 C24 C23 140.4(4) . . . . ?
N1 Ru1 C24 C28 -24.1(8) . . . . ?
C23 Ru1 C24 C28 116.7(10) . . . . ?
C22 Ru1 C24 C28 145.9(9) . . . . ?
C26 Ru1 C24 C28 -141.7(9) . . . . ?
C21 Ru1 C24 C28 -177.9(9) . . . . ?
C25 Ru1 C24 C28 -115.7(10) . . . . ?
P1 Ru1 C24 C28 66.2(9) . . . . ?
Cl1 Ru1 C24 C28 -102.8(8) . . . . ?
C23 C24 C25 C26 -3.7(11) . . . . ?
C28 C24 C25 C26 178.8(7) . . . . ?
Ru1 C24 C25 C26 52.0(7) . . . . ?
C23 C24 C25 Ru1 -55.7(6) . . . . ?
C28 C24 C25 Ru1 126.8(7) . . . . ?
Ru1 C24 C25 Ru1 0.000(1) . . . . ?
N1 Ru1 C25 C26 135.1(5) . . . . ?
C23 Ru1 C25 C26 -103.4(6) . . . . ?
C22 Ru1 C25 C26 -65.7(5) . . . . ?
C24 Ru1 C25 C26 -135.5(8) . . . . ?
C26 Ru1 C25 C26 0.000(4) . . . . ?
C21 Ru1 C25 C26 -28.5(5) . . . . ?
P1 Ru1 C25 C26 -131.3(5) . . . . ?
Cl1 Ru1 C25 C26 51.2(6) . . . . ?
N1 Ru1 C25 C24 -89.4(5) . . . . ?
C23 Ru1 C25 C24 32.1(4) . . . . ?
C22 Ru1 C25 C24 69.8(5) . . . . ?
C24 Ru1 C25 C24 0.000(2) . . . . ?
C26 Ru1 C25 C24 135.5(8) . . . . ?
C21 Ru1 C25 C24 107.0(5) . . . . ?
P1 Ru1 C25 C24 4.2(9) . . . . ?
Cl1 Ru1 C25 C24 -173.3(4) . . . . ?
C24 C25 C26 C21 2.7(12) . . . . ?
Ru1 C25 C26 C21 53.9(6) . . . . ?
C24 C25 C26 Ru1 -51.2(7) . . . . ?
Ru1 C25 C26 Ru1 0.000(2) . . . . ?
C22 C21 C26 C25 0.8(10) . . . . ?
C27 C21 C26 C25 -179.2(7) . . . . ?
Ru1 C21 C26 C25 -54.8(7) . . . . ?
C22 C21 C26 Ru1 55.6(5) . . . . ?
C27 C21 C26 Ru1 -124.4(7) . . . . ?
Ru1 C21 C26 Ru1 0.000(2) . . . . ?
N1 Ru1 C26 C25 -51.4(6) . . . . ?
C23 Ru1 C26 C25 65.3(5) . . . . ?
C22 Ru1 C26 C25 102.7(6) . . . . ?
C24 Ru1 C26 C25 27.4(5) . . . . ?
C21 Ru1 C26 C25 134.2(7) . . . . ?
C25 Ru1 C26 C25 0.000(4) . . . . ?
P1 Ru1 C26 C25 135.6(5) . . . . ?
Cl1 Ru1 C26 C25 -135.3(5) . . . . ?
N1 Ru1 C26 C21 174.3(4) . . . . ?
C23 Ru1 C26 C21 -69.0(5) . . . . ?
C22 Ru1 C26 C21 -31.5(4) . . . . ?
C24 Ru1 C26 C21 -106.9(5) . . . . ?
C21 Ru1 C26 C21 0.000(4) . . . . ?
C25 Ru1 C26 C21 -134.2(7) . . . . ?
P1 Ru1 C26 C21 1.3(8) . . . . ?
Cl1 Ru1 C26 C21 90.4(4) . . . . ?
C25 C24 C28 C29 -154.9(9) . . . . ?
C23 C24 C28 C29 27.7(12) . . . . ?
Ru1 C24 C28 C29 -62.1(12) . . . . ?
C25 C24 C28 C30 80.1(11) . . . . ?
C23 C24 C28 C30 -97.2(11) . . . . ?
Ru1 C24 C28 C30 173.0(9) . . . . ?
